data_1010735
_chemical_name_systematic 'Strontium imide'
_chemical_formula_structural 'Sr N H'
_chemical_formula_sum 'H N Sr'
_publ_section_title
;
Ueber ein neues Pernitrid des Strontiums und Calciums und ueber die
Imide der Erdalkalimetalle
;

loop_
_publ_author_name
'Hartmann, H'
'Froehlich, H J'
'Ebert, F'

_journal_name_full
;
Zeitschrift fuer Anorganische und Allgemeine Chemie
;
_journal_coden_ASTM ZAACAB
_journal_volume 218
_journal_year 1934
_journal_page_first 181
_journal_page_last 189
_cell_length_a 5.45
_cell_length_b 5.45
_cell_length_c 5.45
_cell_angle_alpha 90
_cell_angle_beta 90
_cell_angle_gamma 90
_cell_volume 161.9
_cell_formula_units_Z 0

loop_
_atom_site_label
_atom_site_fract_x
_atom_site_fract_y
_atom_site_fract_z
? ? ? ?

_cod_database_code 1010735
_journal_paper_doi 10.1002/zaac.19342180209
